data_2011287
loop_
_publ_author_name
'Lu, Zhong-Lin'
'Xiao, Wen'
'Chen, Zhong-Ning'
'Gong, Xiao-Yang'
'Shanmuga Sundara Raj, S.'
'Razak, Ibrahim Abdul'
'Fun, Hoong-Kun'

_publ_section_title
;
 4,5-Diazafluoren-9-one benzoylhydrazone monohydrate
;
_journal_issue 8
_journal_name_full 'Acta Crystallographica Section C'
_journal_page_first 1017
_journal_page_last 1018
_journal_paper_doi 10.1107/S0108270100007459
_journal_volume 56
_journal_year 2000
_chemical_formula_moiety 'C18 H12 N4 O, H2 O'
_chemical_formula_sum 'C18 H14 N4 O2'
_chemical_formula_weight 318.33
_chemical_name_systematic
;
4,5-Diaza-9-fluorenone Benzoylhydrazone Monohydrate
;
_space_group_IT_number 14
_symmetry_cell_setting monoclinic
_symmetry_space_group_name_Hall '-P 2yn'
_symmetry_space_group_name_H-M 'P 1 21/n 1'
_audit_creation_method SHELXL-97
_cell_angle_alpha 90.00
_cell_angle_beta 114.9290(10)
_cell_angle_gamma 90.00
_cell_formula_units_Z 4
_cell_length_a 8.4880(2)
_cell_length_b 22.7523(2)
_cell_length_c 8.7810(2)
_cell_measurement_reflns_used 3585
_cell_measurement_temperature 293(2)
_cell_measurement_theta_max 28.34
_cell_measurement_theta_min 1.79
_cell_volume 1537.80(5)
_computing_cell_refinement 'SAINT (Siemens, 1996)'
_computing_data_collection 'SMART (Siemens, 1996)'
_computing_data_reduction SAINT
_computing_molecular_graphics SHELXTL
_computing_publication_material
;
SHELXTL  and PLATON (Spek, 1990)
;
_computing_structure_refinement SHELXTL
_computing_structure_solution 'SHELXTL (Sheldrick, 1997)'
_diffrn_ambient_temperature 293(2)
_diffrn_detector_area_resol_mean 8.33
_diffrn_measured_fraction_theta_full .971
_diffrn_measured_fraction_theta_max .971
_diffrn_measurement_device_type
;
Siemens SMART CCD area detector diffractometer
;
_diffrn_measurement_method '\w scans'
_diffrn_radiation_monochromator graphite
_diffrn_radiation_source 'fine-focus sealed tube'
_diffrn_radiation_type MoK\a
_diffrn_radiation_wavelength .71073
_diffrn_reflns_av_R_equivalents .0780
_diffrn_reflns_av_sigmaI/netI .1010
_diffrn_reflns_limit_h_max 11
_diffrn_reflns_limit_h_min -9
_diffrn_reflns_limit_k_max 27
_diffrn_reflns_limit_k_min -29
_diffrn_reflns_limit_l_max 11
_diffrn_reflns_limit_l_min -11
_diffrn_reflns_number 10723
_diffrn_reflns_theta_full 28.31
_diffrn_reflns_theta_max 28.31
_diffrn_reflns_theta_min 1.79
_exptl_absorpt_coefficient_mu .093
_exptl_absorpt_correction_type none
_exptl_crystal_colour yellow
_exptl_crystal_density_diffrn 1.375
_exptl_crystal_density_method 'not measured'
_exptl_crystal_description needle
_exptl_crystal_F_000 664
_exptl_crystal_size_max .38
_exptl_crystal_size_mid .18
_exptl_crystal_size_min .12
_refine_diff_density_max .290
_refine_diff_density_min -.278
_refine_ls_extinction_coef .014(2)
_refine_ls_extinction_method SHELXTL
_refine_ls_goodness_of_fit_ref .930
_refine_ls_hydrogen_treatment mixed
_refine_ls_matrix_type full
_refine_ls_number_parameters 226
_refine_ls_number_reflns 3729
_refine_ls_number_restraints 0
_refine_ls_restrained_S_all .930
_refine_ls_R_factor_all .1153
_refine_ls_R_factor_gt .0614
_refine_ls_shift/su_max <0.001
_refine_ls_shift/su_mean .000
_refine_ls_structure_factor_coef Fsqd
_refine_ls_weighting_details 'calc w=1/[\s^2^(Fo^2^)+(0.0695P)^2^] where P=(Fo^2^+2Fc^2^)/3'
_refine_ls_weighting_scheme calc
_refine_ls_wR_factor_ref .1207
_reflns_number_gt 1870
_reflns_number_total 3729
_reflns_threshold_expression 'I > 2\s(I)'
_cod_data_source_file sk1396.cif
_cod_data_source_block I
_cod_depositor_comments
;
The following automatic conversions were performed:
'_symmetry_cell_setting' value 'Monoclinic' changed to 'monoclinic'
according to '/home/saulius/struct/CIF-dictionaries/cif_core.dic'
dictionary named 'cif_core.dic' version 2.4.1 from 2010-06-29.

Automatic conversion script
Id: cif_fix_enum 1527 2010-12-29 10:47:43Z saulius 

The following automatic conversions were performed:

'_symmetry_cell_setting' value 'Monoclinic' changed to 'monoclinic'
according to /home/saulius/struct/CIF-dictionaries/cif_core.dic
dictionary named 'cif_core.dic' version 2.4.1 from 2010-06-29.

Automatic conversion script
Id: cif_fix_values 1715 2011-07-08 13:25:40Z adriana 
;
_cod_original_sg_symbol_H-M 'P 21/n'
_cod_database_code 2011287
_cod_database_fobs_code 2011287

loop_
_symmetry_equiv_pos_as_xyz
x,y,z
1/2-x,1/2+y,1/2-z
-x,-y,-z
1/2+x,1/2-y,1/2+z

loop_
_atom_site_label
_atom_site_fract_x
_atom_site_fract_y
_atom_site_fract_z
_atom_site_U_iso_or_equiv
_atom_site_adp_type
_atom_site_calc_flag
_atom_site_refinement_flags
_atom_site_occupancy
_atom_site_disorder_assembly
_atom_site_disorder_group
_atom_site_type_symbol
N1 1.2290(2) .57696(9) -.1370(2) .0388(5) Uani d . 1 . . N
N2 1.2709(2) .52004(8) .1917(2) .0379(5) Uani d . 1 . . N
N3 .7533(2) .64431(9) -.0334(2) .0394(5) Uani d . 1 . . N
N4 .6726(2) .64123(9) .0728(3) .0422(5) Uani d . 1 . . N
H4A .7005 .6151 .1506 .051 Uiso calc R 1 . . H
O1 .5059(2) .71954(9) -.0606(2) .0633(6) Uani d . 1 . . O
C1 1.1873(3) .61027(11) -.2742(3) .0474(7) Uani d . 1 . . C
H1A 1.2598 .6086 -.3293 .057 Uiso calc R 1 . . H
C2 1.0443(4) .64703(12) -.3401(3) .0511(7) Uani d . 1 . . C
H2A 1.0233 .6691 -.4359 .061 Uiso calc R 1 . . H
C3 .9327(3) .65059(11) -.2620(3) .0444(6) Uani d . 1 . . C
H3A .8347 .6745 -.3039 .053 Uiso calc R 1 . . H
C4 .9730(3) .61730(10) -.1199(3) .0339(5) Uani d . 1 . . C
C5 .8896(3) .61279(10) -.0029(3) .0343(5) Uani d . 1 . . C
C6 1.0022(3) .57315(10) .1337(3) .0318(5) Uani d . 1 . . C
C7 1.0036(3) .55506(11) .2851(3) .0406(6) Uani d . 1 . . C
H7A .9170 .5665 .3174 .049 Uiso calc R 1 . . H
C8 1.1394(3) .51917(11) .3863(3) .0445(6) Uani d . 1 . . C
H8A 1.1458 .5065 .4895 .053 Uiso calc R 1 . . H
C9 1.2649(3) .50218(11) .3345(3) .0434(6) Uani d . 1 . . C
H9A 1.3512 .4766 .4032 .052 Uiso calc R 1 . . H
C10 1.1398(3) .55455(10) .0955(3) .0306(5) Uani d . 1 . . C
C11 1.1208(3) .58223(10) -.0623(3) .0328(5) Uani d . 1 . . C
C12 .5447(3) .68221(11) .0484(3) .0420(6) Uani d . 1 . . C
C13 .4626(3) .68010(10) .1692(3) .0416(6) Uani d . 1 . . C
C14 .3023(3) .70743(11) .1213(4) .0505(7) Uani d . 1 . . C
H14A .2461 .7235 .0143 .061 Uiso calc R 1 . . H
C15 .2264(4) .71070(12) .2336(4) .0612(8) Uani d . 1 . . C
H15A .1180 .7283 .2007 .073 Uiso calc R 1 . . H
C16 .3093(4) .68845(13) .3912(5) .0650(8) Uani d . 1 . . C
H16A .2591 .6922 .4665 .078 Uiso calc R 1 . . H
C17 .4663(4) .66050(13) .4403(4) .0638(8) Uani d . 1 . . C
H17A .5206 .6443 .5473 .077 Uiso calc R 1 . . H
C18 .5440(3) .65644(12) .3289(4) .0529(7) Uani d . 1 . . C
H18A .6508 .6378 .3620 .063 Uiso calc R 1 . . H
O1W .6154(2) .52798(9) .1980(2) .0484(5) Uani d . 1 . . O
H1W1 .636(4) .4933(15) .152(4) .089(11) Uiso d . 1 . . H
H2W1 .502(5) .5253(15) .173(5) .113(14) Uiso d . 1 . . H

loop_
_atom_site_aniso_label
_atom_site_aniso_U_11
_atom_site_aniso_U_22
_atom_site_aniso_U_33
_atom_site_aniso_U_12
_atom_site_aniso_U_13
_atom_site_aniso_U_23
N1 .0433(12) .0411(12) .0456(12) .0036(9) .0320(10) .0005(10)
N2 .0332(11) .0428(12) .0416(11) .0027(8) .0197(9) .0055(10)
N3 .0401(11) .0409(12) .0502(12) .0060(9) .0317(10) .0010(9)
N4 .0427(12) .0445(13) .0538(13) .0100(9) .0342(11) .0072(10)
O1 .0689(13) .0576(13) .0865(14) .0240(10) .0553(11) .0231(11)
C1 .0580(17) .0518(17) .0535(16) .0043(13) .0440(14) .0063(14)
C2 .0686(18) .0507(17) .0481(15) .0073(13) .0384(14) .0121(13)
C3 .0531(15) .0413(15) .0479(15) .0120(11) .0301(13) .0091(12)
C4 .0375(13) .0341(13) .0386(13) .0032(10) .0245(11) .0004(11)
C5 .0355(13) .0349(13) .0404(13) .0000(10) .0237(11) -.0005(11)
C6 .0327(12) .0327(13) .0365(12) -.0012(9) .0209(10) -.0020(10)
C7 .0383(13) .0521(16) .0412(14) -.0023(11) .0264(12) .0011(12)
C8 .0433(15) .0568(17) .0360(13) -.0072(12) .0193(12) .0054(12)
C9 .0369(13) .0486(16) .0434(14) .0028(11) .0157(12) .0110(12)
C10 .0311(12) .0315(12) .0332(12) -.0007(9) .0175(10) -.0022(10)
C11 .0363(13) .0324(13) .0391(13) -.0006(10) .0252(11) -.0022(10)
C12 .0416(14) .0366(15) .0598(17) .0030(11) .0332(13) -.0007(13)
C13 .0378(13) .0358(14) .0632(17) -.0030(10) .0331(13) -.0100(12)
C14 .0474(15) .0357(15) .083(2) .0016(11) .0422(15) -.0045(13)
C15 .0539(17) .0458(17) .111(3) .0034(13) .0617(19) -.0010(18)
C16 .076(2) .0556(19) .098(2) -.0038(16) .070(2) -.0063(18)
C17 .072(2) .071(2) .070(2) .0039(16) .0511(18) .0004(16)
C18 .0453(15) .0640(19) .0588(17) .0076(13) .0312(14) -.0038(15)
O1W .0393(11) .0476(12) .0678(13) .0062(8) .0318(10) .0010(10)

loop_
_atom_type_symbol
_atom_type_description
_atom_type_scat_dispersion_real
_atom_type_scat_dispersion_imag
_atom_type_scat_source
C C .0033 .0016 'International Tables Vol C Tables 4.2.6.8 and 6.1.1.4'
H H .0000 .0000 'International Tables Vol C Tables 4.2.6.8 and 6.1.1.4'
N N .0061 .0033 'International Tables Vol C Tables 4.2.6.8 and 6.1.1.4'
O O .0106 .0060 'International Tables Vol C Tables 4.2.6.8 and 6.1.1.4'

loop_
_geom_angle_atom_site_label_1
_geom_angle_atom_site_label_2
_geom_angle_atom_site_label_3
_geom_angle
_geom_angle_publ_flag
C1 N1 C11 114.5(2) ?
C10 N2 C9 114.97(19) ?
C5 N3 N4 119.4(2) y
N3 N4 C12 116.5(2) y
N3 N4 H4A 121.8 ?
C12 N4 H4A 121.8 ?
N1 C1 C2 124.8(2) ?
N1 C1 H1A 117.6 ?
C2 C1 H1A 117.6 ?
C1 C2 C3 119.3(2) ?
C1 C2 H2A 120.3 ?
C3 C2 H2A 120.3 ?
C4 C3 C2 117.2(2) ?
C4 C3 H3A 121.4 ?
C2 C3 H3A 121.4 ?
C3 C4 C11 119.2(2) ?
C3 C4 C5 131.4(2) ?
C11 C4 C5 109.31(19) ?
N3 C5 C4 117.9(2) ?
N3 C5 C6 136.2(2) ?
C4 C5 C6 105.69(18) ?
C7 C6 C10 117.8(2) ?
C7 C6 C5 134.2(2) ?
C10 C6 C5 107.83(19) ?
C8 C7 C6 117.2(2) ?
C8 C7 H7A 121.4 ?
C6 C7 H7A 121.4 ?
C9 C8 C7 120.2(2) ?
C9 C8 H8A 119.9 ?
C7 C8 H8A 119.9 ?
N2 C9 C8 124.3(2) ?
N2 C9 H9A 117.9 ?
C8 C9 H9A 117.9 ?
N2 C10 C6 125.4(2) ?
N2 C10 C11 125.61(19) ?
C6 C10 C11 108.87(19) ?
N1 C11 C4 125.0(2) ?
N1 C11 C10 126.7(2) ?
C4 C11 C10 108.27(18) ?
O1 C12 N4 122.0(2) y
O1 C12 C13 121.8(2) y
N4 C12 C13 116.1(2) y
C18 C13 C14 119.2(2) ?
C18 C13 C12 123.3(2) ?
C14 C13 C12 117.4(2) ?
C15 C14 C13 119.8(3) ?
C15 C14 H14A 120.1 ?
C13 C14 H14A 120.1 ?
C16 C15 C14 120.5(3) ?
C16 C15 H15A 119.8 ?
C14 C15 H15A 119.8 ?
C15 C16 C17 120.7(3) ?
C15 C16 H16A 119.6 ?
C17 C16 H16A 119.6 ?
C16 C17 C18 119.6(3) ?
C16 C17 H17A 120.2 ?
C18 C17 H17A 120.2 ?
C13 C18 C17 120.2(2) ?
C13 C18 H18A 119.9 ?
C17 C18 H18A 119.9 ?
H1W1 O1W H2W1 102(3) ?

loop_
_geom_bond_atom_site_label_1
_geom_bond_atom_site_label_2
_geom_bond_site_symmetry_2
_geom_bond_distance
_geom_bond_publ_flag
N1 C1 . 1.339(3) y
N1 C11 . 1.340(3) y
N2 C10 . 1.332(3) y
N2 C9 . 1.339(3) y
N3 C5 . 1.290(3) y
N3 N4 . 1.371(3) y
N4 C12 . 1.378(3) y
N4 H4A . .8600 ?
O1 C12 . 1.216(3) y
C1 C2 . 1.384(4) ?
C1 H1A . .9300 ?
C2 C3 . 1.387(3) ?
C2 H2A . .9300 ?
C3 C4 . 1.374(3) ?
C3 H3A . .9300 ?
C4 C11 . 1.390(3) ?
C4 C5 . 1.476(3) ?
C5 C6 . 1.483(3) ?
C6 C7 . 1.387(3) ?
C6 C10 . 1.410(3) ?
C7 C8 . 1.386(3) ?
C7 H7A . .9300 ?
C8 C9 . 1.379(3) ?
C8 H8A . .9300 ?
C9 H9A . .9300 ?
C10 C11 . 1.467(3) ?
C12 C13 . 1.496(3) ?
C13 C18 . 1.384(4) ?
C13 C14 . 1.390(3) ?
C14 C15 . 1.390(4) ?
C14 H14A . .9300 ?
C15 C16 . 1.358(4) ?
C15 H15A . .9300 ?
C16 C17 . 1.372(4) ?
C16 H16A . .9300 ?
C17 C18 . 1.394(4) ?
C17 H17A . .9300 ?
C18 H18A . .9300 ?
O1W H1W1 . .94(4) ?
O1W H2W1 . .90(4) ?

loop_
_geom_hbond_atom_site_label_D
_geom_hbond_atom_site_label_H
_geom_hbond_atom_site_label_A
_geom_hbond_site_symmetry_A
_geom_hbond_distance_DH
_geom_hbond_distance_HA
_geom_hbond_distance_DA
_geom_hbond_angle_DHA
_geom_hbond_publ_flag
N4 H4A O1W 1_555 .86 2.21 2.921(3) 140 yes
O1W H1W1 N1 3_765 .94(3) 2.00(4) 2.886(3) 157(3) yes
O1W H2W1 N2 1_455 .89(5) 2.04(5) 2.907(3) 163(4) yes

loop_
_geom_torsion_atom_site_label_1
_geom_torsion_atom_site_label_2
_geom_torsion_atom_site_label_3
_geom_torsion_atom_site_label_4
_geom_torsion
_geom_torsion_publ_flag
C5 N3 N4 C12 170.4(2) y
C11 N1 C1 C2 -1.0(4) ?
N1 C1 C2 C3 -.2(4) ?
C1 C2 C3 C4 .8(4) ?
C2 C3 C4 C11 -.1(4) ?
C2 C3 C4 C5 176.6(2) ?
N4 N3 C5 C4 -179.95(19) ?
N4 N3 C5 C6 -5.5(4) ?
C3 C4 C5 N3 .6(4) ?
C11 C4 C5 N3 177.5(2) ?
C3 C4 C5 C6 -175.4(2) ?
C11 C4 C5 C6 1.5(3) ?
N3 C5 C6 C7 -.7(5) ?
C4 C5 C6 C7 174.2(2) ?
N3 C5 C6 C10 -176.4(3) ?
C4 C5 C6 C10 -1.5(2) ?
C10 C6 C7 C8 -1.0(3) ?
C5 C6 C7 C8 -176.4(2) ?
C6 C7 C8 C9 -.8(4) ?
C10 N2 C9 C8 -2.7(3) ?
C7 C8 C9 N2 2.9(4) ?
C9 N2 C10 C6 .7(3) ?
C9 N2 C10 C11 176.8(2) ?
C7 C6 C10 N2 1.1(3) ?
C5 C6 C10 N2 177.6(2) ?
C7 C6 C10 C11 -175.5(2) ?
C5 C6 C10 C11 1.0(2) ?
C1 N1 C11 C4 1.9(3) ?
C1 N1 C11 C10 -175.5(2) ?
C3 C4 C11 N1 -1.4(4) ?
C5 C4 C11 N1 -178.7(2) ?
C3 C4 C11 C10 176.4(2) ?
C5 C4 C11 C10 -.9(3) ?
N2 C10 C11 N1 1.0(4) ?
C6 C10 C11 N1 177.6(2) ?
N2 C10 C11 C4 -176.7(2) ?
C6 C10 C11 C4 -.1(3) ?
N3 N4 C12 O1 -.6(3) y
N3 N4 C12 C13 -177.6(2) y
O1 C12 C13 C18 -153.0(3) ?
N4 C12 C13 C18 24.0(4) ?
O1 C12 C13 C14 22.0(4) ?
N4 C12 C13 C14 -161.0(2) ?
C18 C13 C14 C15 .1(4) ?
C12 C13 C14 C15 -175.1(2) ?
C13 C14 C15 C16 1.4(4) ?
C14 C15 C16 C17 -2.4(4) ?
C15 C16 C17 C18 1.9(5) ?
C14 C13 C18 C17 -.5(4) ?
C12 C13 C18 C17 174.4(3) ?
C16 C17 C18 C13 -.5(4) ?

loop_
_cod_related_entry_id
_cod_related_entry_database
_cod_related_entry_code
1 ChemSpider 21107252
